data_2231435
loop_
_publ_author_name
'Asiri, Abdullah M.'
'Al-Youbi, Abdulrahman O.'
'Faidallah, Hassan M.'
'Alamry, Khalid A.'
'Ng, Seik Weng'

_publ_section_title
;
 <i>N</i>,<i>N</i>'-Bis[1-(thiophen-2-yl)ethylidene]ethane-1,2-diamine
;
_journal_coeditor_code BT5618
_journal_issue 9
_journal_name_full 'Acta Crystallographica Section E'
_journal_page_first o2465
_journal_paper_doi 10.1107/S1600536811033691
_journal_volume 67
_journal_year 2011
_chemical_formula_iupac 'C14 H16 N2 S2'
_chemical_formula_moiety 'C14 H16 N2 S2'
_chemical_formula_sum 'C14 H16 N2 S2'
_chemical_formula_weight 276.41
_chemical_name_systematic
;
<i>N</i>,<i>N</i>'-Bis[1-(thiophen-2-yl)ethylidene]ethane-1,2-diamine
;
_space_group_IT_number 14
_symmetry_cell_setting monoclinic
_symmetry_space_group_name_Hall '-P 2yn'
_symmetry_space_group_name_H-M 'P 1 21/n 1'
_atom_sites_solution_hydrogens geom
_atom_sites_solution_primary direct
_atom_sites_solution_secondary difmap
_audit_creation_method SHELXL97
_cell_angle_alpha 90.00
_cell_angle_beta 95.342(4)
_cell_angle_gamma 90.00
_cell_formula_units_Z 2
_cell_length_a 5.5831(3)
_cell_length_b 9.3939(4)
_cell_length_c 12.9202(5)
_cell_measurement_reflns_used 1562
_cell_measurement_temperature 100(2)
_cell_measurement_theta_max 29.13
_cell_measurement_theta_min 2.68
_cell_volume 674.68(5)
_computing_cell_refinement 'CrysAlis PRO (Agilent, 2010)'
_computing_data_collection 'CrysAlis PRO (Agilent, 2010)'
_computing_data_reduction 'CrysAlis PRO (Agilent, 2010)'
_computing_molecular_graphics 'X-SEED (Barbour, 2001)'
_computing_publication_material 'publCIF (Westrip, 2010)'
_computing_structure_refinement 'SHELXL97 (Sheldrick, 2008)'
_computing_structure_solution 'SHELXS97 (Sheldrick, 2008)'
_diffrn_ambient_temperature 100(2)
_diffrn_detector_area_resol_mean 10.4041
_diffrn_measured_fraction_theta_full 0.965
_diffrn_measured_fraction_theta_max 0.965
_diffrn_measurement_device_type 'Agilent SuperNova Dual diffractometer with Atlas detector'
_diffrn_measurement_method \w
_diffrn_radiation_monochromator mirror
_diffrn_radiation_source 'SuperNova (Mo) X-ray Source'
_diffrn_radiation_type MoK\a
_diffrn_radiation_wavelength 0.71073
_diffrn_reflns_av_R_equivalents 0.0282
_diffrn_reflns_av_sigmaI/netI 0.0445
_diffrn_reflns_limit_h_max 7
_diffrn_reflns_limit_h_min -5
_diffrn_reflns_limit_k_max 9
_diffrn_reflns_limit_k_min -12
_diffrn_reflns_limit_l_max 16
_diffrn_reflns_limit_l_min -16
_diffrn_reflns_number 3036
_diffrn_reflns_theta_full 27.49
_diffrn_reflns_theta_max 27.49
_diffrn_reflns_theta_min 2.68
_diffrn_standards_decay_% 0
_diffrn_standards_interval_count 0
_diffrn_standards_interval_time 0
_diffrn_standards_number 0
_exptl_absorpt_coefficient_mu 0.378
_exptl_absorpt_correction_T_max 0.9455
_exptl_absorpt_correction_T_min 0.9115
_exptl_absorpt_correction_type multi-scan
_exptl_absorpt_process_details '(CrysAlis PRO; Agilent, 2010)'
_exptl_crystal_colour colourless
_exptl_crystal_density_diffrn 1.361
_exptl_crystal_density_method 'not measured'
_exptl_crystal_description prism
_exptl_crystal_F_000 292
_exptl_crystal_size_max 0.25
_exptl_crystal_size_mid 0.20
_exptl_crystal_size_min 0.15
_refine_diff_density_max 0.437
_refine_diff_density_min -0.396
_refine_ls_extinction_method none
_refine_ls_goodness_of_fit_ref 1.035
_refine_ls_hydrogen_treatment constr
_refine_ls_matrix_type full
_refine_ls_number_parameters 83
_refine_ls_number_reflns 1495
_refine_ls_number_restraints 0
_refine_ls_restrained_S_all 1.035
_refine_ls_R_factor_all 0.0503
_refine_ls_R_factor_gt 0.0346
_refine_ls_shift/su_max 0.001
_refine_ls_shift/su_mean 0.001
_refine_ls_structure_factor_coef Fsqd
_refine_ls_weighting_details 'calc w = 1/[\s^2^(Fo^2^)+(0.0323P)^2^+0.5515P] where P=(Fo^2^+2Fc^2^)/3'
_refine_ls_weighting_scheme calc
_refine_ls_wR_factor_gt 0.0797
_refine_ls_wR_factor_ref 0.0901
_reflns_number_gt 1244
_reflns_number_total 1495
_reflns_threshold_expression I>2\s(I)
_cod_data_source_file bt5618.cif
_cod_data_source_block I
_cod_original_sg_symbol_H-M 'P 21/n'
_cod_database_code 2231435
_cod_database_fobs_code 2231435

loop_
_symmetry_equiv_pos_as_xyz
'x, y, z'
'x+1/2, -y+1/2, z+1/2'
'-x, -y, -z'
'-x-1/2, y-1/2, -z-1/2'

loop_
_atom_site_type_symbol
_atom_site_label
_atom_site_fract_x
_atom_site_fract_y
_atom_site_fract_z
_atom_site_U_iso_or_equiv
_atom_site_adp_type
_atom_site_calc_flag
_atom_site_refinement_flags
_atom_site_occupancy
_atom_site_symmetry_multiplicity
S S1 0.66665(8) 0.89024(5) 0.29153(3) 0.01547(15) Uani d . 1 1
N N1 0.5827(3) 0.68042(16) 0.45253(11) 0.0141(3) Uani d . 1 1
C C1 0.5756(4) 0.56063(19) 0.52477(14) 0.0163(4) Uani d . 1 1
H H1A 0.5065 0.5926 0.5887 0.020 Uiso calc R 1 1
H H1B 0.7412 0.5264 0.5446 0.020 Uiso calc R 1 1
C C2 0.4204(3) 0.77676(19) 0.44907(13) 0.0122(4) Uani d . 1 1
C C3 0.2062(3) 0.7852(2) 0.51239(14) 0.0168(4) Uani d . 1 1
H H3A 0.0574 0.7795 0.4659 0.025 Uiso calc R 1 1
H H3B 0.2102 0.8756 0.5503 0.025 Uiso calc R 1 1
H H3C 0.2120 0.7060 0.5619 0.025 Uiso calc R 1 1
C C4 0.4397(3) 0.89283(18) 0.37376(13) 0.0113(4) Uani d . 1 1
C C5 0.2995(3) 1.0123(2) 0.35677(14) 0.0144(4) Uani d . 1 1
H H5 0.1648 1.0330 0.3940 0.017 Uiso calc R 1 1
C C6 0.3775(3) 1.1021(2) 0.27724(14) 0.0163(4) Uani d . 1 1
H H6 0.3017 1.1893 0.2561 0.020 Uiso calc R 1 1
C C7 0.5731(4) 1.0482(2) 0.23535(13) 0.0171(4) Uani d . 1 1
H H7 0.6491 1.0930 0.1812 0.021 Uiso calc R 1 1

loop_
_atom_site_aniso_label
_atom_site_aniso_U_11
_atom_site_aniso_U_22
_atom_site_aniso_U_33
_atom_site_aniso_U_12
_atom_site_aniso_U_13
_atom_site_aniso_U_23
S1 0.0182(3) 0.0134(3) 0.0156(2) 0.00002(19) 0.00604(18) 0.00080(18)
N1 0.0170(8) 0.0116(7) 0.0135(7) -0.0028(7) 0.0004(6) 0.0025(6)
C1 0.0195(10) 0.0134(9) 0.0154(8) -0.0006(8) -0.0007(7) 0.0034(8)
C2 0.0132(9) 0.0120(9) 0.0111(8) -0.0033(7) -0.0008(7) -0.0025(7)
C3 0.0148(9) 0.0213(10) 0.0147(8) -0.0010(8) 0.0030(7) 0.0010(8)
C4 0.0118(8) 0.0118(9) 0.0102(8) -0.0018(7) 0.0006(6) -0.0013(7)
C5 0.0131(9) 0.0150(9) 0.0151(8) 0.0000(8) 0.0007(7) -0.0015(7)
C6 0.0185(10) 0.0134(9) 0.0156(8) 0.0012(8) -0.0055(7) 0.0013(7)
C7 0.0239(10) 0.0146(9) 0.0123(8) -0.0052(8) -0.0006(7) 0.0019(7)

loop_
_atom_type_symbol
_atom_type_description
_atom_type_scat_dispersion_real
_atom_type_scat_dispersion_imag
_atom_type_scat_source
C C 0.0033 0.0016 'International Tables Vol C Tables 4.2.6.8 and 6.1.1.4'
H H 0.0000 0.0000 'International Tables Vol C Tables 4.2.6.8 and 6.1.1.4'
N N 0.0061 0.0033 'International Tables Vol C Tables 4.2.6.8 and 6.1.1.4'
S S 0.1246 0.1234 'International Tables Vol C Tables 4.2.6.8 and 6.1.1.4'

loop_
_geom_angle_atom_site_label_1
_geom_angle_atom_site_label_2
_geom_angle_atom_site_label_3
_geom_angle_site_symmetry_1
_geom_angle_site_symmetry_3
_geom_angle
C7 S1 C4 . . 92.09(9)
C2 N1 C1 . . 120.31(15)
N1 C1 C1 . 3_666 110.72(18)
N1 C1 H1A . . 109.5
C1 C1 H1A 3_666 . 109.5
N1 C1 H1B . . 109.5
C1 C1 H1B 3_666 . 109.5
H1A C1 H1B . . 108.1
N1 C2 C4 . . 116.88(15)
N1 C2 C3 . . 127.72(16)
C4 C2 C3 . . 115.39(16)
C2 C3 H3A . . 109.5
C2 C3 H3B . . 109.5
H3A C3 H3B . . 109.5
C2 C3 H3C . . 109.5
H3A C3 H3C . . 109.5
H3B C3 H3C . . 109.5
C5 C4 C2 . . 129.41(16)
C5 C4 S1 . . 110.65(13)
C2 C4 S1 . . 119.94(13)
C4 C5 C6 . . 112.95(16)
C4 C5 H5 . . 123.5
C6 C5 H5 . . 123.5
C7 C6 C5 . . 112.08(17)
C7 C6 H6 . . 124.0
C5 C6 H6 . . 124.0
C6 C7 S1 . . 112.24(14)
C6 C7 H7 . . 123.9
S1 C7 H7 . . 123.9

loop_
_geom_bond_atom_site_label_1
_geom_bond_atom_site_label_2
_geom_bond_site_symmetry_2
_geom_bond_distance
S1 C7 . 1.712(2)
S1 C4 . 1.7278(17)
N1 C2 . 1.279(2)
N1 C1 . 1.465(2)
C1 C1 3_666 1.523(4)
C1 H1A . 0.9900
C1 H1B . 0.9900
C2 C4 . 1.472(2)
C2 C3 . 1.513(2)
C3 H3A . 0.9800
C3 H3B . 0.9800
C3 H3C . 0.9800
C4 C5 . 1.375(2)
C5 C6 . 1.428(3)
C5 H5 . 0.9500
C6 C7 . 1.361(3)
C6 H6 . 0.9500
C7 H7 . 0.9500

loop_
_geom_torsion_atom_site_label_1
_geom_torsion_atom_site_label_2
_geom_torsion_atom_site_label_3
_geom_torsion_atom_site_label_4
_geom_torsion_site_symmetry_4
_geom_torsion
C2 N1 C1 C1 3_666 88.1(2)
C1 N1 C2 C4 . -179.53(15)
C1 N1 C2 C3 . -0.6(3)
N1 C2 C4 C5 . -176.62(18)
C3 C2 C4 C5 . 4.3(3)
N1 C2 C4 S1 . 2.8(2)
C3 C2 C4 S1 . -176.34(13)
C7 S1 C4 C5 . 0.05(14)
C7 S1 C4 C2 . -179.44(14)
C2 C4 C5 C6 . 179.10(17)
S1 C4 C5 C6 . -0.3(2)
C4 C5 C6 C7 . 0.5(2)
C5 C6 C7 S1 . -0.5(2)
C4 S1 C7 C6 . 0.25(15)
